data_7102256
loop_
_publ_author_name
'Liang, Yuxue'
'Rowland, Emily B'
'Rowland, Gerald B'
'Perman, Jason A'
'Antilla, Jon C'

_publ_section_title
;
 VAPOL phosphoric acid catalysis: the highly enantioselective addition
 of imides to imines.
;
_journal_issue 43
_journal_name_full 'Chemical communications (Cambridge, England)'
_journal_page_first 4477
_journal_page_last 4479
_journal_paper_doi 10.1039/b709276h
_journal_year 2007
_chemical_absolute_configuration R
_chemical_formula_sum 'C20 H19 Cl N2 O4'
_chemical_formula_weight 386.82
_chemical_name_systematic
;
?
;
_space_group_IT_number 5
_symmetry_cell_setting monoclinic
_symmetry_space_group_name_Hall 'C 2y'
_symmetry_space_group_name_H-M 'C 1 2 1'
_atom_sites_solution_hydrogens geom
_atom_sites_solution_primary direct
_atom_sites_solution_secondary difmap
_audit_creation_method SHELXL-97
_cell_angle_alpha 90.00
_cell_angle_beta 91.860(6)
_cell_angle_gamma 90.00
_cell_formula_units_Z 4
_cell_length_a 16.534(6)
_cell_length_b 12.015(4)
_cell_length_c 9.785(4)
_cell_measurement_reflns_used 2998
_cell_measurement_temperature 100(2)
_cell_measurement_theta_max 25.22
_cell_measurement_theta_min 2.93
_cell_volume 1942.7(12)
_computing_cell_refinement 'Bruker SMART'
_computing_data_collection 'Bruker SMART'
_computing_data_reduction 'Bruker SAINT'
_computing_molecular_graphics 'Bruker SHELXTL'
_computing_publication_material 'Bruker SHELXTL'
_computing_structure_refinement 'SHELXL-97 (Sheldrick, 1997)'
_computing_structure_solution 'SHELXS-97 (Sheldrick, 1990)'
_diffrn_ambient_temperature 100(2)
_diffrn_measured_fraction_theta_full 0.985
_diffrn_measured_fraction_theta_max 0.985
_diffrn_measurement_device_type 'CCD area detector'
_diffrn_measurement_method 'phi and omega scans'
_diffrn_radiation_monochromator graphite
_diffrn_radiation_source 'fine-focus sealed tube'
_diffrn_radiation_type MoK\a
_diffrn_radiation_wavelength 0.71073
_diffrn_reflns_av_R_equivalents 0.0593
_diffrn_reflns_av_sigmaI/netI 0.1074
_diffrn_reflns_limit_h_max 11
_diffrn_reflns_limit_h_min -19
_diffrn_reflns_limit_k_max 14
_diffrn_reflns_limit_k_min -14
_diffrn_reflns_limit_l_max 11
_diffrn_reflns_limit_l_min -11
_diffrn_reflns_number 4683
_diffrn_reflns_theta_full 25.25
_diffrn_reflns_theta_max 25.25
_diffrn_reflns_theta_min 2.08
_exptl_absorpt_coefficient_mu 0.224
_exptl_absorpt_correction_T_max 1.000
_exptl_absorpt_correction_T_min 0.060
_exptl_absorpt_correction_type multi-scan
_exptl_absorpt_process_details SADABS
_exptl_crystal_colour colorless
_exptl_crystal_density_diffrn 1.323
_exptl_crystal_density_meas ?
_exptl_crystal_density_method .
_exptl_crystal_description parallelepip
_exptl_crystal_F_000 808
_exptl_crystal_size_max 0.30
_exptl_crystal_size_mid 0.20
_exptl_crystal_size_min 0.10
_refine_diff_density_max 0.434
_refine_diff_density_min -0.428
_refine_diff_density_rms 0.078
_refine_ls_abs_structure_details 'Flack H D (1983), Acta Cryst. A39, 876-881'
_refine_ls_abs_structure_Flack 0.13(11)
_refine_ls_extinction_method none
_refine_ls_goodness_of_fit_ref 0.848
_refine_ls_hydrogen_treatment constr
_refine_ls_matrix_type full
_refine_ls_number_parameters 247
_refine_ls_number_reflns 3258
_refine_ls_number_restraints 1
_refine_ls_restrained_S_all 0.848
_refine_ls_R_factor_all 0.0792
_refine_ls_R_factor_gt 0.0644
_refine_ls_shift/su_max 0.000
_refine_ls_shift/su_mean 0.000
_refine_ls_structure_factor_coef Fsqd
_refine_ls_weighting_details 'calc w=1/[\s^2^(Fo^2^)+(0.1191P)^2^+0.0000P] where P=(Fo^2^+2Fc^2^)/3'
_refine_ls_weighting_scheme calc
_refine_ls_wR_factor_gt 0.1554
_refine_ls_wR_factor_ref 0.1688
_reflns_number_gt 2520
_reflns_number_total 3258
_reflns_threshold_expression >2sigma(I)
_cod_data_source_file b709276h.txt
_cod_data_source_block clam1
_cod_depositor_comments
;
The following automatic conversions were performed:
'_symmetry_cell_setting' value 'Monoclinic' changed to 'monoclinic'
according to '/home/saulius/struct/CIF-dictionaries/cif_core.dic'
dictionary named 'cif_core.dic' version 2.4.1 from
2010-06-29.

'_exptl_absorpt_correction_type' value 'Multi-scan' changed
to 'multi-scan' according to
'/home/saulius/struct/CIF-dictionaries/cif_core.dic' dictionary named
'cif_core.dic' version 2.4.1 from 2010-06-29.

Automatic conversion script
Id: cif_fix_enum 1527 2010-12-29 10:47:43Z saulius 
;
_cod_original_sg_symbol_H-M C2
_cod_database_code 7102256

loop_
_symmetry_equiv_pos_as_xyz
'x, y, z'
'-x, y, -z'
'x+1/2, y+1/2, z'
'-x+1/2, y+1/2, -z'

loop_
_atom_site_label
_atom_site_type_symbol
_atom_site_fract_x
_atom_site_fract_y
_atom_site_fract_z
_atom_site_U_iso_or_equiv
_atom_site_adp_type
_atom_site_occupancy
_atom_site_symmetry_multiplicity
_atom_site_calc_flag
_atom_site_refinement_flags
C1 C 0.2223(2) 0.6296(3) 0.9677(4) 0.0227(8) Uani 1 1 d .
H1 H 0.2247 0.6962 0.9004 0.034 Uiso 1 1 d R
N11 N 0.29993(19) 0.6366(3) 1.0490(3) 0.0231(7) Uani 1 1 d .
O11 O 0.33768(16) 0.8122(2) 0.9780(3) 0.0268(6) Uani 1 1 d .
O12 O 0.29675(17) 0.4682(2) 1.1644(3) 0.0307(7) Uani 1 1 d .
C11 C 0.3506(2) 0.7307(4) 1.0456(4) 0.0227(8) Uani 1 1 d .
C12 C 0.4210(2) 0.7036(3) 1.1400(4) 0.0277(9) Uani 1 1 d .
C13 C 0.4892(3) 0.7665(4) 1.1727(4) 0.0349(11) Uani 1 1 d .
H13 H 0.4974 0.8381 1.1344 0.042 Uiso 1 1 calc R
C14 C 0.5454(3) 0.7186(4) 1.2652(4) 0.0393(11) Uani 1 1 d .
H14 H 0.5931 0.7588 1.2902 0.047 Uiso 1 1 calc R
C15 C 0.5334(3) 0.6154(5) 1.3208(4) 0.0409(12) Uani 1 1 d .
H15 H 0.5732 0.5858 1.3829 0.049 Uiso 1 1 calc R
C16 C 0.4645(2) 0.5529(4) 1.2887(4) 0.0328(10) Uani 1 1 d .
H16 H 0.4558 0.4821 1.3289 0.039 Uiso 1 1 calc R
C17 C 0.4088(2) 0.5988(4) 1.1950(4) 0.0255(9) Uani 1 1 d .
C18 C 0.3295(2) 0.5547(3) 1.1390(4) 0.0236(8) Uani 1 1 d .
N21 N 0.2145(2) 0.5273(3) 0.8969(3) 0.0250(8) Uani 1 1 d .
H21 H 0.2050 0.4630 0.9534 0.038 Uiso 1 1 d R
O21 O 0.25997(17) 0.5953(3) 0.6960(3) 0.0323(7) Uani 1 1 d .
O22 O 0.21936(17) 0.4148(2) 0.7185(3) 0.0306(7) Uani 1 1 d .
C21 C 0.2344(2) 0.5187(3) 0.7619(4) 0.0229(9) Uani 1 1 d .
C22 C 0.2257(3) 0.3853(4) 0.5726(4) 0.0342(10) Uani 1 1 d .
C23 C 0.1631(3) 0.4504(4) 0.4881(5) 0.0449(12) Uani 1 1 d .
H23A H 0.1088 0.4322 0.5187 0.067 Uiso 1 1 calc R
H23B H 0.1672 0.4307 0.3914 0.067 Uiso 1 1 calc R
H23C H 0.1729 0.5303 0.4998 0.067 Uiso 1 1 calc R
C24 C 0.3100(3) 0.4074(5) 0.5218(5) 0.0466(13) Uani 1 1 d .
H24A H 0.3186 0.4878 0.5144 0.070 Uiso 1 1 calc R
H24B H 0.3155 0.3729 0.4318 0.070 Uiso 1 1 calc R
H24C H 0.3503 0.3757 0.5863 0.070 Uiso 1 1 calc R
C25 C 0.2067(4) 0.2628(4) 0.5713(5) 0.0474(13) Uani 1 1 d .
H25A H 0.2440 0.2240 0.6350 0.071 Uiso 1 1 calc R
H25B H 0.2129 0.2333 0.4789 0.071 Uiso 1 1 calc R
H25C H 0.1510 0.2513 0.5993 0.071 Uiso 1 1 calc R
C31 C 0.1510(2) 0.6530(3) 1.0595(4) 0.0228(9) Uani 1 1 d .
C32 C 0.1133(3) 0.5713(4) 1.1312(5) 0.0440(12) Uani 1 1 d .
H32 H 0.1326 0.4969 1.1270 0.053 Uiso 1 1 calc R
C33 C 0.0478(3) 0.5955(4) 1.2096(5) 0.0450(12) Uani 1 1 d .
H33 H 0.0216 0.5378 1.2576 0.054 Uiso 1 1 calc R
C34 C 0.0205(3) 0.7021(4) 1.2183(4) 0.0341(11) Uani 1 1 d .
C35 C 0.0588(3) 0.7860(5) 1.1498(6) 0.0554(15) Uani 1 1 d .
H35 H 0.0404 0.8606 1.1562 0.066 Uiso 1 1 calc R
C36 C 0.1246(3) 0.7603(4) 1.0713(6) 0.0441(12) Uani 1 1 d .
H36 H 0.1517 0.8181 1.0249 0.053 Uiso 1 1 calc R
Cl31 Cl -0.06413(7) 0.73083(11) 1.31444(14) 0.0514(4) Uani 1 1 d .

loop_
_atom_site_aniso_label
_atom_site_aniso_U_11
_atom_site_aniso_U_22
_atom_site_aniso_U_33
_atom_site_aniso_U_23
_atom_site_aniso_U_13
_atom_site_aniso_U_12
C1 0.0162(19) 0.027(2) 0.0245(18) 0.0035(16) -0.0070(15) 0.0001(15)
N11 0.0171(17) 0.0254(19) 0.0265(16) -0.0005(14) -0.0048(13) -0.0018(13)
O11 0.0257(14) 0.0241(16) 0.0303(14) -0.0003(13) -0.0014(11) 0.0002(12)
O12 0.0332(17) 0.0269(17) 0.0315(15) 0.0050(12) -0.0072(12) -0.0035(13)
C11 0.0213(18) 0.026(2) 0.0213(18) -0.0060(18) 0.0028(14) 0.0013(17)
C12 0.022(2) 0.035(3) 0.0254(19) -0.0064(18) -0.0017(16) 0.0026(17)
C13 0.027(2) 0.046(3) 0.031(2) -0.0057(19) -0.0034(18) -0.0071(19)
C14 0.026(2) 0.059(3) 0.032(2) -0.007(2) -0.0065(17) -0.007(2)
C15 0.024(2) 0.065(3) 0.033(2) 0.002(2) -0.0099(18) 0.007(2)
C16 0.026(2) 0.044(3) 0.029(2) 0.0014(19) -0.0017(17) 0.0039(19)
C17 0.022(2) 0.034(2) 0.0208(18) -0.0041(16) -0.0017(15) 0.0034(17)
C18 0.023(2) 0.024(2) 0.0231(18) -0.0019(16) 0.0004(15) 0.0038(16)
N21 0.0234(18) 0.0301(19) 0.0214(16) 0.0008(14) -0.0030(13) -0.0020(14)
O21 0.0346(16) 0.0371(18) 0.0253(14) 0.0007(13) 0.0008(12) -0.0042(14)
O22 0.0358(16) 0.0339(18) 0.0223(13) -0.0059(12) 0.0019(12) -0.0046(13)
C21 0.0141(19) 0.031(2) 0.0232(19) 0.0001(17) -0.0037(15) 0.0014(16)
C22 0.035(2) 0.044(3) 0.023(2) -0.0101(18) 0.0021(18) -0.003(2)
C23 0.046(3) 0.051(3) 0.036(2) -0.006(2) -0.011(2) -0.004(2)
C24 0.035(3) 0.070(4) 0.035(2) -0.014(3) 0.006(2) -0.003(2)
C25 0.069(3) 0.043(3) 0.031(2) -0.013(2) 0.004(2) -0.009(2)
C31 0.023(2) 0.025(2) 0.0197(18) -0.0044(15) -0.0082(15) 0.0001(16)
C32 0.046(3) 0.034(3) 0.053(3) 0.001(2) 0.013(2) 0.003(2)
C33 0.042(3) 0.040(3) 0.053(3) 0.001(2) 0.020(2) -0.001(2)
C34 0.023(2) 0.043(3) 0.036(2) -0.002(2) 0.0002(18) 0.0051(19)
C35 0.052(3) 0.034(3) 0.081(4) 0.007(3) 0.023(3) 0.012(2)
C36 0.037(3) 0.037(3) 0.058(3) 0.007(2) 0.015(2) 0.002(2)
Cl31 0.0336(6) 0.0617(9) 0.0600(8) -0.0034(6) 0.0186(5) 0.0095(6)

loop_
_atom_type_symbol
_atom_type_description
_atom_type_scat_dispersion_real
_atom_type_scat_dispersion_imag
_atom_type_scat_source
C C 0.0033 0.0016 'International Tables Vol C Tables 4.2.6.8 and 6.1.1.4'
N N 0.0061 0.0033 'International Tables Vol C Tables 4.2.6.8 and 6.1.1.4'
O O 0.0106 0.0060 'International Tables Vol C Tables 4.2.6.8 and 6.1.1.4'
Cl Cl 0.1484 0.1585 'International Tables Vol C Tables 4.2.6.8 and 6.1.1.4'
H H 0.0000 0.0000 'International Tables Vol C Tables 4.2.6.8 and 6.1.1.4'

loop_
_geom_angle_atom_site_label_1
_geom_angle_atom_site_label_2
_geom_angle_atom_site_label_3
_geom_angle
N21 C1 N11 111.9(3)
N21 C1 C31 112.8(3)
N11 C1 C31 110.0(3)
N21 C1 H1 111.3
N11 C1 H1 104.2
C31 C1 H1 106.0
C18 N11 C11 112.6(3)
C18 N11 C1 125.0(3)
C11 N11 C1 122.4(3)
O11 C11 N11 125.1(3)
O11 C11 C12 129.8(4)
N11 C11 C12 105.2(3)
C17 C12 C13 122.2(4)
C17 C12 C11 108.5(3)
C13 C12 C11 129.3(4)
C12 C13 C14 116.3(4)
C12 C13 H13 121.8
C14 C13 H13 121.8
C15 C14 C13 121.7(4)
C15 C14 H14 119.1
C13 C14 H14 119.1
C14 C15 C16 121.8(4)
C14 C15 H15 119.1
C16 C15 H15 119.1
C17 C16 C15 116.9(4)
C17 C16 H16 121.5
C15 C16 H16 121.5
C12 C17 C16 121.0(4)
C12 C17 C18 108.4(3)
C16 C17 C18 130.6(4)
O12 C18 N11 126.0(4)
O12 C18 C17 128.6(4)
N11 C18 C17 105.4(3)
C21 N21 C1 121.0(3)
C21 N21 H21 122.5
C1 N21 H21 115.4
C21 O22 C22 120.8(3)
O21 C21 O22 127.3(3)
O21 C21 N21 123.6(4)
O22 C21 N21 109.1(3)
O22 C22 C25 102.8(4)
O22 C22 C24 111.7(3)
C25 C22 C24 111.2(5)
O22 C22 C23 109.5(4)
C25 C22 C23 111.1(4)
C24 C22 C23 110.4(4)
C22 C23 H23A 109.5
C22 C23 H23B 109.5
H23A C23 H23B 109.5
C22 C23 H23C 109.5
H23A C23 H23C 109.5
H23B C23 H23C 109.5
C22 C24 H24A 109.5
C22 C24 H24B 109.5
H24A C24 H24B 109.5
C22 C24 H24C 109.5
H24A C24 H24C 109.5
H24B C24 H24C 109.5
C22 C25 H25A 109.5
C22 C25 H25B 109.5
H25A C25 H25B 109.5
C22 C25 H25C 109.5
H25A C25 H25C 109.5
H25B C25 H25C 109.5
C36 C31 C32 118.7(4)
C36 C31 C1 118.5(4)
C32 C31 C1 122.8(4)
C31 C32 C33 120.9(5)
C31 C32 H32 119.6
C33 C32 H32 119.6
C34 C33 C32 120.1(5)
C34 C33 H33 120.0
C32 C33 H33 120.0
C33 C34 C35 120.0(4)
C33 C34 Cl31 119.5(4)
C35 C34 Cl31 120.5(4)
C34 C35 C36 119.3(5)
C34 C35 H35 120.4
C36 C35 H35 120.4
C31 C36 C35 121.0(5)
C31 C36 H36 119.5
C35 C36 H36 119.5

loop_
_geom_bond_atom_site_label_1
_geom_bond_atom_site_label_2
_geom_bond_distance
C1 N21 1.415(5)
C1 N11 1.490(4)
C1 C31 1.531(6)
C1 H1 1.0370
N11 C18 1.398(5)
N11 C11 1.408(5)
O11 C11 1.197(5)
O12 C18 1.202(5)
C11 C12 1.499(5)
C12 C17 1.386(6)
C12 C13 1.387(6)
C13 C14 1.399(6)
C13 H13 0.9500
C14 C15 1.371(7)
C14 H14 0.9500
C15 C16 1.393(7)
C15 H15 0.9500
C16 C17 1.392(6)
C16 H16 0.9500
C17 C18 1.501(6)
N21 C21 1.375(5)
N21 H21 0.9655
O21 C21 1.208(5)
O22 C21 1.339(5)
O22 C22 1.478(5)
C22 C25 1.505(7)
C22 C24 1.518(6)
C22 C23 1.521(7)
C23 H23A 0.9800
C23 H23B 0.9800
C23 H23C 0.9800
C24 H24A 0.9800
C24 H24B 0.9800
C24 H24C 0.9800
C25 H25A 0.9800
C25 H25B 0.9800
C25 H25C 0.9800
C31 C36 1.367(7)
C31 C32 1.369(6)
C32 C33 1.379(7)
C32 H32 0.9500
C33 C34 1.362(7)
C33 H33 0.9500
C34 C35 1.375(7)
C34 Cl31 1.746(4)
C35 C36 1.386(7)
C35 H35 0.9500
C36 H36 0.9500

loop_
_geom_hbond_atom_site_label_D
_geom_hbond_atom_site_label_H
_geom_hbond_atom_site_label_A
_geom_hbond_distance_DH
_geom_hbond_distance_HA
_geom_hbond_distance_DA
_geom_hbond_angle_DHA
_geom_hbond_site_symmetry_A
N21 H21 O11 0.97 2.07 2.999(4) 162.1 4_547
N21 H21 O12 0.97 2.52 2.995(4) 110.1 .

loop_
_geom_torsion_atom_site_label_1
_geom_torsion_atom_site_label_2
_geom_torsion_atom_site_label_3
_geom_torsion_atom_site_label_4
_geom_torsion
N21 C1 N11 C18 -49.5(5)
C31 C1 N11 C18 76.7(4)
N21 C1 N11 C11 132.6(3)
C31 C1 N11 C11 -101.1(4)
C18 N11 C11 O11 -179.0(3)
C1 N11 C11 O11 -0.8(6)
C18 N11 C11 C12 2.1(4)
C1 N11 C11 C12 -179.8(3)
O11 C11 C12 C17 -179.8(4)
N11 C11 C12 C17 -0.9(4)
O11 C11 C12 C13 0.0(7)
N11 C11 C12 C13 178.9(4)
C17 C12 C13 C14 -0.2(6)
C11 C12 C13 C14 180.0(4)
C12 C13 C14 C15 -0.3(7)
C13 C14 C15 C16 -0.3(7)
C14 C15 C16 C17 1.4(7)
C13 C12 C17 C16 1.3(6)
C11 C12 C17 C16 -178.9(3)
C13 C12 C17 C18 179.7(4)
C11 C12 C17 C18 -0.5(4)
C15 C16 C17 C12 -1.8(6)
C15 C16 C17 C18 -179.8(4)
C11 N11 C18 O12 177.4(4)
C1 N11 C18 O12 -0.6(6)
C11 N11 C18 C17 -2.3(4)
C1 N11 C18 C17 179.6(3)
C12 C17 C18 O12 -178.1(4)
C16 C17 C18 O12 0.1(7)
C12 C17 C18 N11 1.7(4)
C16 C17 C18 N11 179.9(4)
N11 C1 N21 C21 -96.9(4)
C31 C1 N21 C21 138.4(3)
C22 O22 C21 O21 -6.2(6)
C22 O22 C21 N21 172.5(3)
C1 N21 C21 O21 0.6(6)
C1 N21 C21 O22 -178.2(3)
C21 O22 C22 C25 178.3(4)
C21 O22 C22 C24 59.0(5)
C21 O22 C22 C23 -63.5(5)
N21 C1 C31 C36 -143.5(4)
N11 C1 C31 C36 90.7(4)
N21 C1 C31 C32 37.3(5)
N11 C1 C31 C32 -88.5(4)
C36 C31 C32 C33 2.7(7)
C1 C31 C32 C33 -178.1(4)
C31 C32 C33 C34 -1.1(8)
C32 C33 C34 C35 -0.6(8)
C32 C33 C34 Cl31 178.4(4)
C33 C34 C35 C36 0.7(8)
Cl31 C34 C35 C36 -178.3(4)
C32 C31 C36 C35 -2.6(7)
C1 C31 C36 C35 178.1(4)
C34 C35 C36 C31 1.0(8)

loop_
_cod_related_entry_id
_cod_related_entry_database
_cod_related_entry_code
1 ChemSpider 21196914
